data_1503530
loop_
_publ_author_name
'Broman, S\/oren Lindb&#x00E6;k'
'Petersen, Anne Ugleholdt'
'Tortzen, Christian Gregers'
'Vibenholt, Johan'
'Bond, Andrew D.'
'Nielsen, Mogens Br\/ondsted'

_publ_section_title
;
 A bis(heptafulvenyl)-dicyanoethylene thermoswitch with two sites for ring
 closure.
;
_journal_issue 1
_journal_name_full 'Organic letters'
_journal_page_first 318
_journal_page_last 321
_journal_paper_doi 10.1021/ol2030586
_journal_volume 14
_journal_year 2012
_chemical_absolute_configuration unk
_chemical_formula_moiety 'C18 H11 N2 +, B F4 -'
_chemical_formula_sum 'C18 H11 B F4 N2'
_chemical_formula_weight 342.10
_chemical_name_common 'Azulenium ion'
_space_group_IT_number 4
_symmetry_cell_setting monoclinic
_symmetry_space_group_name_Hall 'P 2yb'
_symmetry_space_group_name_H-M 'P 1 21 1'
_atom_sites_solution_hydrogens geom
_atom_sites_solution_primary direct
_atom_sites_solution_secondary difmap
_audit_creation_method SHELXL-97
_cell_angle_alpha 90.00
_cell_angle_beta 110.215(3)
_cell_angle_gamma 90.00
_cell_formula_units_Z 2
_cell_length_a 6.9618(6)
_cell_length_b 14.5124(12)
_cell_length_c 8.2473(7)
_cell_measurement_reflns_used 4318
_cell_measurement_temperature 150(2)
_cell_measurement_theta_max 24.97
_cell_measurement_theta_min 2.87
_cell_volume 781.92(12)
_computing_cell_refinement 'SAINT v.7.68a (Bruker, 2010)'
_computing_data_collection 'APEX2 v2010.1-2 (Bruker, 2010)'
_computing_data_reduction SAINT
_computing_molecular_graphics SHELXTL
_computing_publication_material SHELXTL
_computing_structure_refinement SHELXTL
_computing_structure_solution 'SHELXTL v.6.12 (Sheldrick, 2008)'
_diffrn_ambient_temperature 150(2)
_diffrn_measured_fraction_theta_full 0.992
_diffrn_measured_fraction_theta_max 0.992
_diffrn_measurement_device_type 'Bruker Nonius X8APEX-II CCD'
_diffrn_measurement_method '\w and \f scans'
_diffrn_radiation_monochromator graphite
_diffrn_radiation_source 'fine-focus sealed tube'
_diffrn_radiation_type MoK\a
_diffrn_radiation_wavelength 0.71073
_diffrn_reflns_av_R_equivalents 0.0272
_diffrn_reflns_av_sigmaI/netI 0.0190
_diffrn_reflns_limit_h_max 7
_diffrn_reflns_limit_h_min -8
_diffrn_reflns_limit_k_max 17
_diffrn_reflns_limit_k_min 0
_diffrn_reflns_limit_l_max 9
_diffrn_reflns_limit_l_min 0
_diffrn_reflns_number 8066
_diffrn_reflns_theta_full 25.03
_diffrn_reflns_theta_max 25.03
_diffrn_reflns_theta_min 3.60
_diffrn_standards_number 0
_exptl_absorpt_coefficient_mu 0.119
_exptl_absorpt_correction_T_max 0.977
_exptl_absorpt_correction_T_min 0.772
_exptl_absorpt_correction_type multi-scan
_exptl_absorpt_process_details 'TWINABS (Sheldrick, 2008)'
_exptl_crystal_colour yellow
_exptl_crystal_density_diffrn 1.453
_exptl_crystal_density_method 'not measured'
_exptl_crystal_description block
_exptl_crystal_F_000 348
_exptl_crystal_size_max 0.35
_exptl_crystal_size_mid 0.20
_exptl_crystal_size_min 0.20
_refine_diff_density_max 0.415
_refine_diff_density_min -0.318
_refine_diff_density_rms 0.055
_refine_ls_abs_structure_details
;
 In the absence of significant anomalous scattering effects,
 Friedel pairs have been merged as equivalent data
;
_refine_ls_extinction_coef 0.061(12)
_refine_ls_extinction_expression Fc^*^=kFc[1+0.001xFc^2^\l^3^/sin(2\q)]^-1/4^
_refine_ls_extinction_method SHELXL
_refine_ls_goodness_of_fit_ref 1.049
_refine_ls_hydrogen_treatment constr
_refine_ls_matrix_type full
_refine_ls_number_parameters 256
_refine_ls_number_reflns 2519
_refine_ls_number_restraints 20
_refine_ls_restrained_S_all 1.327
_refine_ls_R_factor_all 0.0421
_refine_ls_R_factor_gt 0.0398
_refine_ls_shift/su_max 0.001
_refine_ls_shift/su_mean 0.000
_refine_ls_structure_factor_coef Fsqd
_refine_ls_weighting_details 'calc w=1/[\s^2^(Fo^2^)+(0.0729P)^2^+0.0643P] where P=(Fo^2^+2Fc^2^)/3'
_refine_ls_weighting_scheme calc
_refine_ls_wR_factor_gt 0.1039
_refine_ls_wR_factor_ref 0.1057
_reflns_number_gt 2371
_reflns_number_total 2519
_reflns_threshold_expression I>2\s(I)
_cod_data_source_file ol2030586_si_002.cif
_cod_data_source_block mb1114
_cod_original_cell_volume 781.92(11)
_cod_original_sg_symbol_H-M 'P 21'
_cod_database_code 1503530

loop_
_symmetry_equiv_pos_as_xyz
'x, y, z'
'-x, y+1/2, -z'

loop_
_atom_site_label
_atom_site_type_symbol
_atom_site_fract_x
_atom_site_fract_y
_atom_site_fract_z
_atom_site_U_iso_or_equiv
_atom_site_adp_type
_atom_site_occupancy
_atom_site_symmetry_multiplicity
_atom_site_calc_flag
_atom_site_refinement_flags
_atom_site_disorder_assembly
_atom_site_disorder_group
N1 N 0.4811(5) -0.1026(2) 0.7815(4) 0.0455(8) Uani 1 1 d . . .
N2 N 1.0392(5) -0.0250(2) 0.7125(4) 0.0441(8) Uani 1 1 d . . .
C1 C 0.7332(4) 0.1731(2) 0.9473(4) 0.0276(6) Uani 1 1 d . . .
C2 C 0.6253(5) 0.1902(2) 0.7660(4) 0.0291(7) Uani 1 1 d . . .
H2A H 0.5677 0.2481 0.7209 0.035 Uiso 1 1 calc R . .
C3 C 0.6153(4) 0.1149(2) 0.6676(4) 0.0258(6) Uani 1 1 d . . .
C4 C 0.7252(4) 0.03618(19) 0.7876(4) 0.0247(6) Uani 1 1 d . . .
C5 C 0.7978(4) 0.0806(2) 0.9687(4) 0.0254(6) Uani 1 1 d . . .
C6 C 0.8994(5) 0.0299(2) 1.1145(4) 0.0291(7) Uani 1 1 d . . .
H6A H 0.9295 -0.0323 1.0967 0.035 Uiso 1 1 calc R . .
C7 C 0.9630(5) 0.0603(2) 1.2856(4) 0.0331(7) Uani 1 1 d . . .
H7A H 1.0246 0.0152 1.3713 0.040 Uiso 1 1 calc R . .
C8 C 0.9473(5) 0.1479(2) 1.3457(4) 0.0338(7) Uani 1 1 d . . .
H8A H 1.0035 0.1551 1.4676 0.041 Uiso 1 1 calc R . .
C9 C 0.8611(5) 0.2273(2) 1.2536(4) 0.0337(7) Uani 1 1 d . . .
H9A H 0.8683 0.2807 1.3219 0.040 Uiso 1 1 calc R . .
C10 C 0.7670(5) 0.2394(2) 1.0780(4) 0.0323(7) Uani 1 1 d . . .
H10A H 0.7194 0.2998 1.0412 0.039 Uiso 1 1 calc R . .
C11 C 0.5869(5) -0.0421(2) 0.7837(4) 0.0309(7) Uani 1 1 d . . .
C12 C 0.9039(5) 0.0014(2) 0.7457(4) 0.0294(7) Uani 1 1 d . . .
C13 C 0.5248(4) 0.1047(2) 0.4803(4) 0.0270(6) Uani 1 1 d . . .
C14 C 0.4444(4) 0.1820(2) 0.3775(4) 0.0316(7) Uani 1 1 d . . .
H14A H 0.4452 0.2401 0.4307 0.038 Uiso 1 1 calc R . .
C15 C 0.3640(5) 0.1747(2) 0.1993(4) 0.0370(8) Uani 1 1 d . . .
H15A H 0.3097 0.2277 0.1313 0.044 Uiso 1 1 calc R . .
C16 C 0.3622(5) 0.0903(3) 0.1195(4) 0.0382(8) Uani 1 1 d . . .
H16A H 0.3070 0.0855 -0.0028 0.046 Uiso 1 1 calc R . .
C17 C 0.4412(5) 0.0133(3) 0.2191(4) 0.0384(8) Uani 1 1 d . . .
H17A H 0.4397 -0.0445 0.1648 0.046 Uiso 1 1 calc R . .
C18 C 0.5226(5) 0.0200(2) 0.3980(4) 0.0347(7) Uani 1 1 d . . .
H18A H 0.5772 -0.0332 0.4650 0.042 Uiso 1 1 calc R . .
B1 B 0.1013(6) 0.2923(2) 0.7566(4) 0.0538(14) Uani 1 1 d D . .
F1 F 0.1057(4) 0.19734(13) 0.7577(3) 0.0551(6) Uani 1 1 d D A .
F2 F 0.0449(5) 0.3179(2) 0.9071(4) 0.0458(7) Uani 0.67 1 d PD A 1
F3 F -0.0691(7) 0.3209(3) 0.6211(5) 0.0699(13) Uani 0.67 1 d PD A 1
F4 F 0.2728(7) 0.3337(3) 0.7702(9) 0.0881(16) Uani 0.67 1 d PD A 1
F2A F 0.1558(15) 0.3124(5) 0.6005(7) 0.090(3) Uani 0.33 1 d PD A 2
F3A F -0.0666(11) 0.3389(6) 0.7326(18) 0.106(4) Uani 0.33 1 d PD A 2
F4A F 0.2817(11) 0.3249(5) 0.8798(8) 0.064(3) Uani 0.33 1 d PD A 2

loop_
_atom_site_aniso_label
_atom_site_aniso_U_11
_atom_site_aniso_U_22
_atom_site_aniso_U_33
_atom_site_aniso_U_23
_atom_site_aniso_U_13
_atom_site_aniso_U_12
N1 0.0352(16) 0.0306(15) 0.065(2) 0.0085(13) 0.0096(15) -0.0061(14)
N2 0.0320(16) 0.0507(19) 0.0485(17) -0.0142(14) 0.0124(14) 0.0082(14)
C1 0.0273(14) 0.0241(14) 0.0342(15) 0.0001(12) 0.0141(12) 0.0000(13)
C2 0.0329(16) 0.0241(15) 0.0313(15) 0.0000(11) 0.0123(13) 0.0049(13)
C3 0.0224(14) 0.0251(15) 0.0308(14) 0.0014(12) 0.0104(12) 0.0012(12)
C4 0.0263(15) 0.0207(13) 0.0270(14) -0.0026(12) 0.0092(12) -0.0016(12)
C5 0.0250(15) 0.0258(15) 0.0294(14) 0.0002(11) 0.0145(12) -0.0012(12)
C6 0.0300(16) 0.0251(14) 0.0331(15) 0.0029(12) 0.0119(13) -0.0011(12)
C7 0.0304(17) 0.0361(17) 0.0320(16) 0.0077(13) 0.0099(13) -0.0003(14)
C8 0.0300(16) 0.046(2) 0.0277(15) -0.0029(13) 0.0131(13) -0.0054(14)
C9 0.0356(17) 0.0329(18) 0.0341(16) -0.0098(13) 0.0140(14) 0.0000(14)
C10 0.0341(16) 0.0272(14) 0.0379(16) -0.0034(13) 0.0152(13) 0.0049(14)
C11 0.0309(17) 0.0277(17) 0.0326(16) 0.0037(12) 0.0090(13) 0.0037(14)
C12 0.0300(16) 0.0229(15) 0.0311(15) -0.0051(11) 0.0051(13) 0.0013(13)
C13 0.0206(14) 0.0298(15) 0.0295(14) -0.0006(12) 0.0072(12) -0.0014(12)
C14 0.0304(16) 0.0296(16) 0.0335(15) 0.0018(13) 0.0096(13) -0.0045(13)
C15 0.0343(17) 0.0427(19) 0.0328(15) 0.0101(15) 0.0102(13) -0.0042(16)
C16 0.0331(18) 0.053(2) 0.0269(15) -0.0017(14) 0.0084(14) -0.0124(16)
C17 0.0342(18) 0.043(2) 0.0352(18) -0.0110(15) 0.0088(14) -0.0055(15)
C18 0.0353(17) 0.0324(17) 0.0330(17) -0.0019(13) 0.0074(14) 0.0026(14)
B1 0.082(4) 0.028(2) 0.035(2) -0.0066(16) 0.000(2) -0.002(2)
F1 0.0830(17) 0.0279(10) 0.0441(12) -0.0049(9) 0.0089(11) 0.0009(10)
F2 0.067(2) 0.0311(15) 0.0438(16) -0.0023(13) 0.0249(15) -0.0046(15)
F3 0.096(4) 0.055(2) 0.050(2) 0.0073(19) 0.014(2) 0.034(2)
F4 0.076(3) 0.058(3) 0.165(5) -0.024(3) 0.086(4) -0.019(2)
F2A 0.164(10) 0.047(4) 0.036(4) -0.001(3) 0.006(5) -0.033(6)
F3A 0.065(6) 0.059(6) 0.207(15) -0.028(8) 0.064(9) -0.007(5)
F4A 0.087(6) 0.046(4) 0.042(4) 0.010(4) 0.002(4) -0.020(4)

loop_
_atom_type_symbol
_atom_type_description
_atom_type_scat_dispersion_real
_atom_type_scat_dispersion_imag
_atom_type_scat_source
C C 0.0033 0.0016 'International Tables Vol C Tables 4.2.6.8 and 6.1.1.4'
H H 0.0000 0.0000 'International Tables Vol C Tables 4.2.6.8 and 6.1.1.4'
B B 0.0013 0.0007 'International Tables Vol C Tables 4.2.6.8 and 6.1.1.4'
N N 0.0061 0.0033 'International Tables Vol C Tables 4.2.6.8 and 6.1.1.4'
F F 0.0171 0.0103 'International Tables Vol C Tables 4.2.6.8 and 6.1.1.4'

loop_
_geom_angle_atom_site_label_1
_geom_angle_atom_site_label_2
_geom_angle_atom_site_label_3
_geom_angle
C10 C1 C5 126.6(3)
C10 C1 C2 124.6(3)
C5 C1 C2 108.8(3)
C3 C2 C1 112.6(3)
C3 C2 H2A 123.7
C1 C2 H2A 123.7
C2 C3 C13 129.2(3)
C2 C3 C4 107.8(2)
C13 C3 C4 123.0(2)
C11 C4 C12 108.9(2)
C11 C4 C3 112.5(2)
C12 C4 C3 111.9(2)
C11 C4 C5 109.5(2)
C12 C4 C5 110.2(2)
C3 C4 C5 103.7(2)
C6 C5 C1 131.6(3)
C6 C5 C4 121.3(3)
C1 C5 C4 107.1(2)
C5 C6 C7 127.0(3)
C5 C6 H6A 116.5
C7 C6 H6A 116.5
C8 C7 C6 128.0(3)
C8 C7 H7A 116.0
C6 C7 H7A 116.0
C7 C8 C9 129.5(3)
C7 C8 H8A 115.3
C9 C8 H8A 115.3
C10 C9 C8 129.4(3)
C10 C9 H9A 115.3
C8 C9 H9A 115.3
C9 C10 C1 127.8(3)
C9 C10 H10A 116.1
C1 C10 H10A 116.1
N1 C11 C4 179.6(4)
N2 C12 C4 179.5(3)
C14 C13 C18 118.3(3)
C14 C13 C3 119.7(3)
C18 C13 C3 122.0(3)
C15 C14 C13 120.8(3)
C15 C14 H14A 119.6
C13 C14 H14A 119.6
C14 C15 C16 120.3(3)
C14 C15 H15A 119.9
C16 C15 H15A 119.9
C17 C16 C15 119.6(3)
C17 C16 H16A 120.2
C15 C16 H16A 120.2
C16 C17 C18 120.4(3)
C16 C17 H17A 119.8
C18 C17 H17A 119.8
C17 C18 C13 120.5(3)
C17 C18 H18A 119.7
C13 C18 H18A 119.7
F1 B1 F2 105.0(3)
F1 B1 F3 108.4(3)
F1 B1 F4 116.2(4)
F3 B1 F2 101.6(3)
F4 B1 F2 108.3(3)
F4 B1 F3 115.8(4)
F1 B1 F2A 101.0(4)
F1 B1 F3A 122.4(5)
F1 B1 F4A 108.8(4)
F2A B1 F3A 104.4(6)
F2A B1 F4A 97.4(5)
F3A B1 F4A 117.9(6)

loop_
_geom_bond_atom_site_label_1
_geom_bond_atom_site_label_2
_geom_bond_distance
N1 C11 1.142(4)
N2 C12 1.135(4)
C1 C10 1.402(4)
C1 C5 1.408(4)
C1 C2 1.444(4)
C2 C3 1.348(4)
C2 H2A 0.9500
C3 C13 1.460(4)
C3 C4 1.532(4)
C4 C11 1.482(4)
C4 C12 1.490(4)
C4 C5 1.543(4)
C5 C6 1.378(4)
C6 C7 1.396(4)
C6 H6A 0.9500
C7 C8 1.382(5)
C7 H7A 0.9500
C8 C9 1.396(5)
C8 H8A 0.9500
C9 C10 1.379(4)
C9 H9A 0.9500
C10 H10A 0.9500
C13 C14 1.400(4)
C13 C18 1.402(4)
C14 C15 1.384(4)
C14 H14A 0.9500
C15 C16 1.388(5)
C15 H15A 0.9500
C16 C17 1.384(5)
C16 H16A 0.9500
C17 C18 1.388(5)
C17 H17A 0.9500
C18 H18A 0.9500
B1 F1 1.378(4)
B1 F2 1.473(4)
B1 F3 1.383(4)
B1 F4 1.306(4)
B1 F2A 1.491(6)
B1 F3A 1.305(6)
B1 F4A 1.397(5)

loop_
_geom_torsion_atom_site_label_1
_geom_torsion_atom_site_label_2
_geom_torsion_atom_site_label_3
_geom_torsion_atom_site_label_4
_geom_torsion
C10 C1 C2 C3 179.6(3)
C5 C1 C2 C3 0.0(4)
C1 C2 C3 C13 -178.3(3)
C1 C2 C3 C4 0.0(3)
C2 C3 C4 C11 118.2(3)
C13 C3 C4 C11 -63.3(4)
C2 C3 C4 C12 -118.8(3)
C13 C3 C4 C12 59.6(3)
C2 C3 C4 C5 0.0(3)
C13 C3 C4 C5 178.4(2)
C10 C1 C5 C6 2.6(5)
C2 C1 C5 C6 -177.7(3)
C10 C1 C5 C4 -179.7(3)
C2 C1 C5 C4 0.0(3)
C11 C4 C5 C6 57.8(3)
C12 C4 C5 C6 -62.0(3)
C3 C4 C5 C6 178.0(3)
C11 C4 C5 C1 -120.2(3)
C12 C4 C5 C1 120.0(3)
C3 C4 C5 C1 0.0(3)
C1 C5 C6 C7 1.2(6)
C4 C5 C6 C7 -176.3(3)
C5 C6 C7 C8 -3.4(6)
C6 C7 C8 C9 1.7(6)
C7 C8 C9 C10 0.6(6)
C8 C9 C10 C1 0.6(6)
C5 C1 C10 C9 -3.2(5)
C2 C1 C10 C9 177.2(3)
C2 C3 C13 C14 4.3(5)
C4 C3 C13 C14 -173.8(2)
C2 C3 C13 C18 -178.2(3)
C4 C3 C13 C18 3.7(4)
C18 C13 C14 C15 0.3(4)
C3 C13 C14 C15 177.9(3)
C13 C14 C15 C16 -0.1(4)
C14 C15 C16 C17 0.1(5)
C15 C16 C17 C18 -0.2(5)
C16 C17 C18 C13 0.4(5)
C14 C13 C18 C17 -0.4(5)
C3 C13 C18 C17 -177.9(3)
